data_4110098
loop_
_publ_author_name
'Yi Wang'
'Andrew D Stretton'
'Mark C McConnell'
'Peter A. Wood'
'Simon Parsons'
'John B Henry'
'Andrew R Mount'
'Trent H Galow'

_publ_contact_author_email P.A.Wood@sms.ed.ac.uk
_publ_contact_author_name 'Peter A. Wood'
_publ_section_title
;
 1,4,5,8,9,12-Hexamethyltriphenylene. A Molecule with a Flipping Twist
;
_journal_name_full 'Journal of the American Chemical Society'
_journal_page_first 13193
_journal_page_last 13200
_journal_paper_doi 10.1021/ja074120j
_journal_volume 129
_journal_year 2007
_chemical_compound_source 'Yi Wang'
_chemical_formula_moiety 'C24 H24'
_chemical_formula_sum 'C24 H24'
_chemical_formula_weight 312.45
_space_group_IT_number 14
_symmetry_cell_setting monoclinic
_symmetry_space_group_name_Hall '-P 2ybc'
_symmetry_space_group_name_H-M 'P 1 21/c 1'
_atom_sites_solution_hydrogens geom
_atom_sites_solution_primary direct
_audit_creation_date 06-08-15
_audit_creation_method CRYSTALS_ver_12.84
_cell_angle_alpha 90
_cell_angle_beta 90.134(3)
_cell_angle_gamma 90
_cell_formula_units_Z 12
_cell_length_a 11.7766(7)
_cell_length_b 8.3887(5)
_cell_length_c 53.660(3)
_cell_measurement_reflns_used 3573
_cell_measurement_temperature 150
_cell_measurement_theta_max 22
_cell_measurement_theta_min 2
_cell_volume 5301.1(5)
_computing_cell_refinement 'SAINT (Siemens ,1995)'
_computing_data_collection 'SMART (Siemens, 1993)'
_computing_data_reduction 'SAINT (Siemens ,1995)'
_computing_molecular_graphics 'CAMERON (Watkin et al., 1996)'
_computing_publication_material 'CRYSTALS (Betteridge et al., 2003)'
_computing_structure_refinement 'CRYSTALS (Betteridge et al., 2003)'
_computing_structure_solution 'SIR92 (Altomare et al., 1994)'
_diffrn_ambient_temperature 150
_diffrn_measured_fraction_theta_full 0.986
_diffrn_measured_fraction_theta_max 0.973
_diffrn_measurement_device_type 'Bruker SMART Apex CCD'
_diffrn_measurement_method '\f & \w scans'
_diffrn_radiation_monochromator graphite
_diffrn_radiation_type 'Mo K\a'
_diffrn_radiation_wavelength 0.71073
_diffrn_reflns_av_R_equivalents 0.000
_diffrn_reflns_limit_h_max 14
_diffrn_reflns_limit_h_min -14
_diffrn_reflns_limit_k_max 10
_diffrn_reflns_limit_k_min -10
_diffrn_reflns_limit_l_max 67
_diffrn_reflns_limit_l_min -65
_diffrn_reflns_number 44633
_diffrn_reflns_theta_full 25.053
_diffrn_reflns_theta_max 26.372
_diffrn_reflns_theta_min 1.518
_diffrn_standards_number 0
_exptl_absorpt_coefficient_mu 0.066
_exptl_absorpt_correction_T_max 0.99
_exptl_absorpt_correction_T_min 0.49
_exptl_absorpt_correction_type multi-scan
_exptl_absorpt_process_details 'SADABS version 2006/1'
_exptl_crystal_colour colourless
_exptl_crystal_density_diffrn 1.174
_exptl_crystal_description plate
_exptl_crystal_F_000 2016
_exptl_crystal_recrystallization_method
;
Recrystallisation by evaporation of methanol solution.
;
_exptl_crystal_size_max 0.42
_exptl_crystal_size_mid 0.34
_exptl_crystal_size_min 0.11
_refine_diff_density_max 0.26
_refine_diff_density_min -0.22
_refine_ls_extinction_method none
_refine_ls_goodness_of_fit_ref 0.9719
_refine_ls_hydrogen_treatment constr
_refine_ls_matrix_type full
_refine_ls_number_parameters 650
_refine_ls_number_reflns 10564
_refine_ls_number_restraints 0
_refine_ls_R_factor_all 0.1211
_refine_ls_R_factor_gt 0.0652
_refine_ls_shift/su_max 0.000197
_refine_ls_structure_factor_coef Fsqd
_refine_ls_weighting_details
;
 Method, part 1, Chebychev polynomial, (Watkin, 1994, Prince, 1982) 
 [weight] = 1.0/[A~0~*T~0~(x)+A~1~*T~1~(x) ... +A~n-1~]*T~n-1~(x)] 
 where A~i~ are the Chebychev coefficients listed below and x= Fcalc/Fmax 
 Method = Robust Weighting (Prince, 1982) 
 W = [weight] * [1-(deltaF/6*sigmaF)^2^]^2^ 
 A~i~ are: 
 83.6 138. 82.0 32.4 6.30 
;
_refine_ls_weighting_scheme calc
_refine_ls_wR_factor_all 0.2025
_refine_ls_wR_factor_gt 0.1615
_refine_ls_wR_factor_ref 0.2025
_reflns_limit_h_max 14
_reflns_limit_h_min -14
_reflns_limit_k_max 10
_reflns_limit_k_min 0
_reflns_limit_l_max 66
_reflns_limit_l_min 0
_reflns_number_gt 5198
_reflns_number_total 10564
_reflns_threshold_expression I>2.0\s(I)
_oxford_diffrn_Wilson_B_factor 0.00
_oxford_diffrn_Wilson_scale 0.00
_oxford_refine_ls_scale 0.2483(3)
_cod_data_source_file ja074120jsi20070621_011920.cif
_cod_data_source_block tg6001
_cod_original_sg_symbol_H-M 'P 21/c'
_cod_database_code 4110098

loop_
_symmetry_equiv_pos_as_xyz
x,y,z
-x,-y,-z
-x,y+1/2,-z+1/2
x,-y+1/2,z+1/2

loop_
_atom_site_label
_atom_site_type_symbol
_atom_site_fract_x
_atom_site_fract_y
_atom_site_fract_z
_atom_site_U_iso_or_equiv
_atom_site_occupancy
_atom_site_adp_type
_atom_site_refinement_flags_posn
C11 C 0.2466(3) 0.1258(5) 0.22084(7) 0.0211 1.0000 Uani .
C21 C 0.2685(3) 0.1347(5) 0.19517(7) 0.0263 1.0000 Uani .
C31 C 0.2812(4) -0.0109(6) 0.17898(8) 0.0374 1.0000 Uani .
C41 C 0.2875(4) 0.2846(6) 0.18473(9) 0.0400 1.0000 Uani .
C51 C 0.2822(4) 0.4198(6) 0.19933(9) 0.0383 1.0000 Uani .
C61 C 0.2792(4) 0.4095(5) 0.22519(9) 0.0326 1.0000 Uani .
C71 C 0.2621(4) 0.5614(6) 0.24033(10) 0.0432 1.0000 Uani .
C81 C 0.2784(3) 0.2582(5) 0.23596(7) 0.0259 1.0000 Uani .
C91 C 0.3201(3) 0.2170(5) 0.26141(7) 0.0254 1.0000 Uani .
C101 C 0.4136(4) 0.2978(5) 0.27213(8) 0.0316 1.0000 Uani .
C111 C 0.4793(4) 0.4335(6) 0.26101(9) 0.0413 1.0000 Uani .
C121 C 0.4600(4) 0.2325(6) 0.29413(8) 0.0390 1.0000 Uani .
C131 C 0.4261(4) 0.0877(6) 0.30328(7) 0.0357 1.0000 Uani .
C141 C 0.3421(3) -0.0005(5) 0.29179(7) 0.0295 1.0000 Uani .
C151 C 0.3300(4) -0.1718(6) 0.29983(8) 0.0418 1.0000 Uani .
C161 C 0.2827(3) 0.0693(5) 0.27172(7) 0.0236 1.0000 Uani .
C171 C 0.1870(3) -0.0103(4) 0.25954(7) 0.0225 1.0000 Uani .
C181 C 0.1021(3) -0.0868(5) 0.27356(8) 0.0298 1.0000 Uani .
C191 C 0.0857(4) -0.0688(7) 0.30131(9) 0.0459 1.0000 Uani .
C201 C 0.0168(3) -0.1684(5) 0.26076(8) 0.0324 1.0000 Uani .
C211 C 0.0090(3) -0.1599(5) 0.23528(8) 0.0303 1.0000 Uani .
C221 C 0.0825(3) -0.0679(5) 0.22106(8) 0.0284 1.0000 Uani .
C231 C 0.0428(4) -0.0349(6) 0.19473(8) 0.0405 1.0000 Uani .
C241 C 0.1767(3) 0.0025(5) 0.23318(7) 0.0212 1.0000 Uani .
C12 C 0.2191(3) 0.2570(5) 0.40329(7) 0.0230 1.0000 Uani .
C22 C 0.2218(3) 0.1059(5) 0.39181(8) 0.0305 1.0000 Uani .
C32 C 0.2351(4) -0.0470(5) 0.40641(11) 0.0440 1.0000 Uani .
C42 C 0.2255(4) 0.1009(6) 0.36587(9) 0.0392 1.0000 Uani .
C52 C 0.2230(4) 0.2379(6) 0.35189(8) 0.0357 1.0000 Uani .
C62 C 0.2414(3) 0.3878(5) 0.36305(8) 0.0267 1.0000 Uani .
C72 C 0.2316(4) 0.5347(6) 0.34725(8) 0.0365 1.0000 Uani .
C82 C 0.2549(3) 0.3907(5) 0.38906(7) 0.0209 1.0000 Uani .
C92 C 0.3210(3) 0.5138(4) 0.40293(7) 0.0207 1.0000 Uani .
C102 C 0.4189(3) 0.5858(5) 0.39267(7) 0.0238 1.0000 Uani .
C112 C 0.4659(3) 0.5600(6) 0.36664(8) 0.0357 1.0000 Uani .
C122 C 0.4885(3) 0.6745(5) 0.40858(8) 0.0281 1.0000 Uani .
C132 C 0.4726(3) 0.6760(5) 0.43380(8) 0.0307 1.0000 Uani .
C142 C 0.3845(3) 0.5937(5) 0.44488(7) 0.0266 1.0000 Uani .
C152 C 0.3889(4) 0.5722(6) 0.47274(8) 0.0413 1.0000 Uani .
C162 C 0.3029(3) 0.5215(5) 0.42915(7) 0.0212 1.0000 Uani .
C172 C 0.2023(3) 0.4400(5) 0.43950(7) 0.0233 1.0000 Uani .
C182 C 0.1357(3) 0.5091(5) 0.45800(7) 0.0278 1.0000 Uani .
C192 C 0.1450(4) 0.6807(6) 0.46663(8) 0.0378 1.0000 Uani .
C202 C 0.0451(3) 0.4198(6) 0.46751(7) 0.0344 1.0000 Uani .
C212 C 0.0178(3) 0.2757(6) 0.45778(8) 0.0364 1.0000 Uani .
C222 C 0.0738(3) 0.2109(5) 0.43719(8) 0.0300 1.0000 Uani .
C232 C 0.0147(4) 0.0737(6) 0.42467(9) 0.0411 1.0000 Uani .
C242 C 0.1700(3) 0.2930(5) 0.42791(7) 0.0222 1.0000 Uani .
C13 C 0.7395(3) 0.8812(5) 0.44402(7) 0.0210 1.0000 Uani .
C23 C 0.7593(3) 0.8696(6) 0.46985(8) 0.0273 1.0000 Uani .
C33 C 0.7770(4) 1.0129(7) 0.48657(8) 0.0391 1.0000 Uani .
C43 C 0.7761(4) 0.7168(6) 0.47972(8) 0.0349 1.0000 Uani .
C53 C 0.7679(3) 0.5838(6) 0.46488(9) 0.0371 1.0000 Uani .
C63 C 0.7680(3) 0.5973(5) 0.43894(8) 0.0281 1.0000 Uani .
C73 C 0.7524(4) 0.4488(5) 0.42326(10) 0.0380 1.0000 Uani .
C83 C 0.7697(3) 0.7517(5) 0.42873(7) 0.0217 1.0000 Uani .
C93 C 0.8121(3) 0.7926(5) 0.40334(7) 0.0217 1.0000 Uani .
C103 C 0.9055(3) 0.7126(5) 0.39243(7) 0.0262 1.0000 Uani .
C113 C 0.9703(4) 0.5757(6) 0.40394(9) 0.0374 1.0000 Uani .
C123 C 0.9516(4) 0.7771(6) 0.37068(8) 0.0376 1.0000 Uani .
C133 C 0.9198(4) 0.9227(6) 0.36161(7) 0.0342 1.0000 Uani .
C143 C 0.8365(3) 1.0116(5) 0.37336(7) 0.0277 1.0000 Uani .
C153 C 0.8247(4) 1.1832(5) 0.36541(8) 0.0358 1.0000 Uani .
C163 C 0.7756(3) 0.9409(5) 0.39312(6) 0.0206 1.0000 Uani .
C173 C 0.6807(3) 1.0236(4) 0.40556(7) 0.0209 1.0000 Uani .
C183 C 0.5953(3) 1.1000(5) 0.39156(7) 0.0247 1.0000 Uani .
C193 C 0.5793(4) 1.0849(6) 0.36370(8) 0.0381 1.0000 Uani .
C203 C 0.5114(3) 1.1841(5) 0.40427(8) 0.0290 1.0000 Uani .
C213 C 0.5046(3) 1.1759(5) 0.42949(8) 0.0302 1.0000 Uani .
C223 C 0.5781(3) 1.0833(5) 0.44392(7) 0.0258 1.0000 Uani .
C233 C 0.5403(4) 1.0550(6) 0.47046(8) 0.0359 1.0000 Uani .
C243 C 0.6714(3) 1.0086(5) 0.43181(7) 0.0214 1.0000 Uani .
H311 H 0.2352 -0.0052 0.1641 0.0555 1.0000 Uiso R
H312 H 0.3597 -0.0219 0.1736 0.0561 1.0000 Uiso R
H313 H 0.2603 -0.1062 0.1881 0.0555 1.0000 Uiso R
H411 H 0.3033 0.2949 0.1675 0.0480 1.0000 Uiso R
H511 H 0.2823 0.5214 0.1920 0.0461 1.0000 Uiso R
H711 H 0.2622 0.5382 0.2580 0.0648 1.0000 Uiso R
H712 H 0.3203 0.6381 0.2367 0.0648 1.0000 Uiso R
H713 H 0.1902 0.6069 0.2361 0.0648 1.0000 Uiso R
H1111 H 0.5587 0.4224 0.2655 0.0617 1.0000 Uiso R
H1112 H 0.4524 0.5343 0.2675 0.0621 1.0000 Uiso R
H1113 H 0.4716 0.4338 0.2429 0.0617 1.0000 Uiso R
H1211 H 0.5168 0.2904 0.3024 0.0472 1.0000 Uiso R
H1311 H 0.4618 0.0454 0.3179 0.0425 1.0000 Uiso R
H1511 H 0.2737 -0.2248 0.2896 0.0615 1.0000 Uiso R
H1512 H 0.3074 -0.1788 0.3172 0.0619 1.0000 Uiso R
H1513 H 0.4037 -0.2227 0.2977 0.0622 1.0000 Uiso R
H1911 H 0.0082 -0.0373 0.3048 0.0691 1.0000 Uiso R
H1912 H 0.1046 -0.1683 0.3098 0.0692 1.0000 Uiso R
H1913 H 0.1354 0.0139 0.3073 0.0689 1.0000 Uiso R
H2011 H -0.0363 -0.2297 0.2696 0.0391 1.0000 Uiso R
H2111 H -0.0510 -0.2131 0.2273 0.0360 1.0000 Uiso R
H2311 H 0.0625 0.0726 0.1896 0.0607 1.0000 Uiso R
H2312 H -0.0395 -0.0472 0.1942 0.0609 1.0000 Uiso R
H2313 H 0.0771 -0.1094 0.1832 0.0610 1.0000 Uiso R
H321 H 0.1756 -0.1204 0.4023 0.0655 1.0000 Uiso R
H322 H 0.3051 -0.0958 0.4021 0.0661 1.0000 Uiso R
H323 H 0.2334 -0.0255 0.4240 0.0657 1.0000 Uiso R
H421 H 0.2289 0.0020 0.3580 0.0470 1.0000 Uiso R
H521 H 0.2108 0.2306 0.3348 0.0431 1.0000 Uiso R
H721 H 0.2516 0.6282 0.3566 0.0549 1.0000 Uiso R
H722 H 0.1543 0.5454 0.3416 0.0547 1.0000 Uiso R
H723 H 0.2784 0.5280 0.3326 0.0544 1.0000 Uiso R
H1121 H 0.5465 0.5629 0.3672 0.0542 1.0000 Uiso R
H1122 H 0.4400 0.4601 0.3599 0.0532 1.0000 Uiso R
H1123 H 0.4392 0.6444 0.3561 0.0538 1.0000 Uiso R
H1221 H 0.5498 0.7314 0.4019 0.0344 1.0000 Uiso R
H1321 H 0.5227 0.7323 0.4441 0.0371 1.0000 Uiso R
H1521 H 0.3370 0.4888 0.4780 0.0618 1.0000 Uiso R
H1522 H 0.3705 0.6699 0.4813 0.0618 1.0000 Uiso R
H1523 H 0.4649 0.5409 0.4778 0.0620 1.0000 Uiso R
H1921 H 0.0724 0.7322 0.4651 0.0570 1.0000 Uiso R
H1922 H 0.1676 0.6799 0.4840 0.0566 1.0000 Uiso R
H1923 H 0.2013 0.7377 0.4572 0.0565 1.0000 Uiso R
H2021 H 0.0020 0.4600 0.4807 0.0406 1.0000 Uiso R
H2121 H -0.0422 0.2189 0.4648 0.0437 1.0000 Uiso R
H2321 H 0.0263 0.0804 0.4068 0.0614 1.0000 Uiso R
H2322 H 0.0422 -0.0276 0.4306 0.0617 1.0000 Uiso R
H2323 H -0.0642 0.0789 0.4280 0.0622 1.0000 Uiso R
H331 H 0.7327 1.0052 0.5016 0.0586 1.0000 Uiso R
H332 H 0.8562 1.0160 0.4914 0.0591 1.0000 Uiso R
H333 H 0.7593 1.1119 0.4782 0.0585 1.0000 Uiso R
H431 H 0.7914 0.7042 0.4969 0.0418 1.0000 Uiso R
H531 H 0.7641 0.4824 0.4722 0.0450 1.0000 Uiso R
H731 H 0.7529 0.4766 0.4058 0.0569 1.0000 Uiso R
H732 H 0.8119 0.3734 0.4266 0.0568 1.0000 Uiso R
H733 H 0.6815 0.3996 0.4271 0.0576 1.0000 Uiso R
H1131 H 1.0492 0.5862 0.3998 0.0558 1.0000 Uiso R
H1132 H 0.9615 0.5775 0.4219 0.0557 1.0000 Uiso R
H1133 H 0.9419 0.4766 0.3974 0.0559 1.0000 Uiso R
H1231 H 1.0079 0.7205 0.3624 0.0449 1.0000 Uiso R
H1331 H 0.9553 0.9640 0.3473 0.0406 1.0000 Uiso R
H1531 H 0.7745 1.2372 0.3764 0.0534 1.0000 Uiso R
H1532 H 0.8985 1.2335 0.3655 0.0539 1.0000 Uiso R
H1533 H 0.7945 1.1870 0.3486 0.0534 1.0000 Uiso R
H1931 H 0.5032 1.0513 0.3600 0.0572 1.0000 Uiso R
H1932 H 0.5950 1.1843 0.3554 0.0572 1.0000 Uiso R
H1933 H 0.6307 1.0030 0.3578 0.0568 1.0000 Uiso R
H2031 H 0.4597 1.2450 0.3951 0.0358 1.0000 Uiso R
H2131 H 0.4462 1.2306 0.4375 0.0361 1.0000 Uiso R
H2331 H 0.5611 0.9501 0.4760 0.0537 1.0000 Uiso R
H2332 H 0.5756 1.1309 0.4815 0.0537 1.0000 Uiso R
H2333 H 0.4599 1.0671 0.4716 0.0540 1.0000 Uiso R

loop_
_atom_site_aniso_label
_atom_site_aniso_U_11
_atom_site_aniso_U_22
_atom_site_aniso_U_33
_atom_site_aniso_U_23
_atom_site_aniso_U_13
_atom_site_aniso_U_12
C11 0.0166(19) 0.020(2) 0.027(2) 0.0013(16) -0.0027(14) 0.0034(14)
C21 0.024(2) 0.031(2) 0.024(2) 0.0048(18) -0.0045(15) -0.0007(17)
C31 0.048(3) 0.042(3) 0.022(2) -0.001(2) -0.0010(19) 0.004(2)
C41 0.046(3) 0.042(3) 0.032(2) 0.012(2) -0.001(2) -0.008(2)
C51 0.042(3) 0.024(2) 0.049(3) 0.015(2) -0.004(2) -0.004(2)
C61 0.027(2) 0.026(2) 0.045(3) 0.004(2) -0.0023(18) -0.0034(18)
C71 0.043(3) 0.021(2) 0.065(3) -0.002(2) 0.001(2) -0.0039(19)
C81 0.0202(19) 0.027(2) 0.030(2) 0.0012(18) 0.0069(16) -0.0018(17)
C91 0.0214(19) 0.027(2) 0.028(2) -0.0035(17) 0.0051(15) 0.0039(16)
C101 0.032(2) 0.030(2) 0.032(2) -0.0071(19) 0.0048(17) -0.0089(19)
C111 0.033(2) 0.046(3) 0.045(3) -0.003(2) -0.004(2) -0.014(2)
C121 0.036(2) 0.047(3) 0.034(2) -0.008(2) -0.0034(19) -0.011(2)
C131 0.031(2) 0.056(3) 0.020(2) 0.000(2) -0.0046(16) -0.002(2)
C141 0.032(2) 0.037(2) 0.0194(19) -0.0016(18) 0.0060(16) -0.0034(19)
C151 0.052(3) 0.041(3) 0.032(2) 0.008(2) -0.010(2) 0.000(2)
C161 0.0189(18) 0.031(2) 0.0214(19) -0.0018(17) 0.0048(15) -0.0020(17)
C171 0.0229(19) 0.0158(18) 0.0288(19) -0.0013(16) 0.0054(15) 0.0006(15)
C181 0.024(2) 0.028(2) 0.038(2) 0.0026(19) 0.0059(17) -0.0030(17)
C191 0.045(3) 0.050(3) 0.042(3) 0.002(2) 0.016(2) -0.016(2)
C201 0.020(2) 0.030(2) 0.048(3) 0.001(2) 0.0078(17) -0.0065(17)
C211 0.021(2) 0.025(2) 0.045(3) -0.0009(19) -0.0047(17) -0.0050(16)
C221 0.0227(19) 0.022(2) 0.040(2) 0.0002(18) -0.0046(17) 0.0049(16)
C231 0.034(2) 0.045(3) 0.042(3) -0.004(2) -0.0133(19) -0.004(2)
C241 0.0179(17) 0.0178(18) 0.0281(19) -0.0036(16) 0.0000(14) 0.0026(15)
C12 0.0118(17) 0.023(2) 0.035(2) -0.0019(17) -0.0048(15) -0.0009(15)
C22 0.025(2) 0.020(2) 0.046(3) -0.0065(19) -0.0021(18) -0.0019(17)
C32 0.045(3) 0.018(2) 0.068(3) -0.002(2) -0.008(2) -0.0031(19)
C42 0.040(2) 0.028(2) 0.050(3) -0.019(2) 0.001(2) -0.003(2)
C52 0.031(2) 0.041(3) 0.035(2) -0.014(2) 0.0012(18) -0.003(2)
C62 0.020(2) 0.032(2) 0.028(2) -0.0093(18) 0.0016(15) 0.0016(16)
C72 0.037(2) 0.046(3) 0.026(2) 0.002(2) 0.0022(18) 0.005(2)
C82 0.0123(17) 0.021(2) 0.030(2) -0.0035(17) 0.0040(13) 0.0034(14)
C92 0.0164(17) 0.0176(19) 0.0282(19) 0.0019(16) -0.0002(14) 0.0001(15)
C102 0.0173(17) 0.024(2) 0.030(2) 0.0015(17) 0.0017(15) 0.0022(16)
C112 0.023(2) 0.045(3) 0.040(2) -0.003(2) 0.0045(17) -0.0067(19)
C122 0.0185(19) 0.023(2) 0.043(2) 0.0042(18) 0.0041(16) -0.0031(16)
C132 0.026(2) 0.026(2) 0.040(2) -0.0046(19) -0.0042(17) 0.0017(17)
C142 0.0242(19) 0.025(2) 0.031(2) -0.0045(18) -0.0025(15) -0.0015(17)
C152 0.040(2) 0.050(3) 0.035(2) -0.002(2) -0.0080(19) -0.009(2)
C162 0.0164(17) 0.0210(19) 0.0262(19) 0.0002(16) -0.0024(14) 0.0053(15)
C172 0.0193(19) 0.026(2) 0.0251(19) 0.0012(17) -0.0047(15) 0.0042(16)
C182 0.024(2) 0.038(2) 0.0211(19) -0.0013(18) -0.0028(15) 0.0018(18)
C192 0.038(2) 0.041(3) 0.035(2) -0.008(2) 0.0078(19) 0.003(2)
C202 0.027(2) 0.057(3) 0.020(2) 0.006(2) 0.0043(16) -0.001(2)
C212 0.025(2) 0.052(3) 0.033(2) 0.011(2) 0.0003(17) -0.015(2)
C222 0.027(2) 0.033(2) 0.030(2) 0.0052(19) -0.0039(16) -0.0030(18)
C232 0.030(2) 0.038(3) 0.055(3) 0.000(2) 0.002(2) -0.018(2)
C242 0.0167(17) 0.023(2) 0.027(2) 0.0022(16) -0.0043(14) 0.0021(15)
C13 0.0167(18) 0.024(2) 0.0225(19) 0.0046(16) 0.0041(13) -0.0058(15)
C23 0.021(2) 0.037(3) 0.024(2) 0.0037(19) 0.0024(15) -0.0051(17)
C33 0.035(2) 0.054(3) 0.028(2) 0.000(2) 0.0040(18) -0.012(2)
C43 0.031(2) 0.047(3) 0.026(2) 0.017(2) 0.0024(17) 0.000(2)
C53 0.024(2) 0.034(3) 0.053(3) 0.021(2) 0.0041(19) 0.0045(19)
C63 0.0191(18) 0.027(2) 0.038(2) 0.0055(19) -0.0017(16) 0.0011(17)
C73 0.032(2) 0.018(2) 0.064(3) 0.005(2) -0.003(2) 0.0029(17)
C83 0.0154(17) 0.024(2) 0.026(2) 0.0009(17) -0.0060(15) -0.0016(15)
C93 0.0159(17) 0.021(2) 0.028(2) -0.0037(16) -0.0028(14) -0.0010(15)
C103 0.0220(19) 0.029(2) 0.028(2) -0.0036(17) -0.0071(15) 0.0051(17)
C113 0.028(2) 0.035(3) 0.049(3) 0.002(2) 0.0039(19) 0.017(2)
C123 0.030(2) 0.054(3) 0.029(2) -0.007(2) 0.0042(17) 0.018(2)
C133 0.035(2) 0.048(3) 0.0193(19) 0.0027(19) 0.0050(17) 0.005(2)
C143 0.031(2) 0.031(2) 0.0211(18) -0.0005(17) 0.0011(16) -0.0020(18)
C153 0.047(3) 0.038(3) 0.023(2) 0.0069(19) 0.0073(18) -0.002(2)
C163 0.0245(19) 0.021(2) 0.0165(17) -0.0052(15) -0.0040(14) 0.0010(16)
C173 0.0162(17) 0.0193(19) 0.0270(19) -0.0028(16) -0.0025(14) -0.0019(15)
C183 0.0237(19) 0.024(2) 0.027(2) 0.0002(17) -0.0005(15) 0.0003(16)
C193 0.038(2) 0.042(3) 0.033(2) -0.003(2) -0.0124(19) 0.015(2)
C203 0.026(2) 0.022(2) 0.039(2) 0.0003(18) -0.0045(17) 0.0068(17)
C213 0.0193(19) 0.026(2) 0.046(3) -0.0045(19) 0.0085(17) 0.0038(17)
C223 0.0235(19) 0.025(2) 0.028(2) -0.0016(17) 0.0033(15) -0.0055(17)
C233 0.026(2) 0.043(3) 0.038(2) -0.004(2) 0.0112(18) 0.0026(19)
C243 0.0163(17) 0.0206(19) 0.0274(19) -0.0058(16) 0.0018(14) -0.0020(15)

loop_
_atom_type_symbol
_atom_type_scat_dispersion_real
_atom_type_scat_dispersion_imag
_atom_type_scat_Cromer_Mann_a1
_atom_type_scat_Cromer_Mann_b1
_atom_type_scat_Cromer_Mann_a2
_atom_type_scat_Cromer_Mann_b2
_atom_type_scat_Cromer_Mann_a3
_atom_type_scat_Cromer_Mann_b3
_atom_type_scat_Cromer_Mann_a4
_atom_type_scat_Cromer_Mann_b4
_atom_type_scat_Cromer_Mann_c
_atom_type_scat_source
C 0.0033 0.0016 2.3100 20.8439 1.0200 10.2075 1.5886 0.5687 0.8650 51.6512 0.2156 'International Tables Vol C 4.2.6.8 and 6.1.1.4'
H 0.0000 0.0000 0.4930 10.5109 0.3229 26.1257 0.1402 3.1424 0.0408 57.7998 0.0030 'International Tables Vol C 4.2.6.8 and 6.1.1.4'

loop_
_geom_angle_atom_site_label_1
_geom_angle_atom_site_label_2
_geom_angle_atom_site_label_3
_geom_angle
_geom_angle_publ_flag
C21 C11 C81 118.0(4) yes
C21 C11 C241 125.4(4) yes
C81 C11 C241 115.8(3) yes
C11 C21 C31 122.8(4) yes
C11 C21 C41 118.1(4) yes
C31 C21 C41 118.9(4) yes
C21 C31 H311 112.4 no
C21 C31 H312 110.1 no
H311 C31 H312 106.8 no
C21 C31 H313 110.7 no
H311 C31 H313 108.4 no
H312 C31 H313 108.3 no
C21 C41 C51 120.4(4) yes
C21 C41 H411 120.3 no
C51 C41 H411 119.3 no
C41 C51 C61 121.1(4) yes
C41 C51 H511 120.4 no
C61 C51 H511 118.4 no
C51 C61 C71 118.9(4) yes
C51 C61 C81 118.0(4) yes
C71 C61 C81 122.6(4) yes
C61 C71 H711 110.8 no
C61 C71 H712 110.9 no
H711 C71 H712 109.5 no
C61 C71 H713 108.9 no
H711 C71 H713 108.3 no
H712 C71 H713 108.4 no
C11 C81 C61 118.4(4) yes
C11 C81 C91 115.2(4) yes
C61 C81 C91 126.0(4) yes
C81 C91 C101 121.1(4) yes
C81 C91 C161 117.1(4) yes
C101 C91 C161 120.0(4) yes
C91 C101 C111 127.1(4) yes
C91 C101 C121 117.0(4) yes
C111 C101 C121 115.4(4) yes
C101 C111 H1111 109.1 no
C101 C111 H1112 110.6 no
H1111 C111 H1112 108.2 no
C101 C111 H1113 110.5 no
H1111 C111 H1113 109.5 no
H1112 C111 H1113 109.0 no
C101 C121 C131 122.1(4) yes
C101 C121 H1211 118.0 no
C131 C121 H1211 119.8 no
C121 C131 C141 121.6(4) yes
C121 C131 H1311 119.7 no
C141 C131 H1311 118.7 no
C131 C141 C151 116.8(4) yes
C131 C141 C161 118.2(4) yes
C151 C141 C161 124.6(4) yes
C141 C151 H1511 109.9 no
C141 C151 H1512 111.0 no
H1511 C151 H1512 109.1 no
C141 C151 H1513 107.5 no
H1511 C151 H1513 110.1 no
H1512 C151 H1513 109.2 no
C91 C161 C141 120.2(4) yes
C91 C161 C171 117.5(3) yes
C141 C161 C171 122.2(4) yes
C161 C171 C181 121.1(3) yes
C161 C171 C241 118.2(3) yes
C181 C171 C241 120.5(4) yes
C171 C181 C191 125.1(4) yes
C171 C181 C201 118.2(4) yes
C191 C181 C201 116.2(4) yes
C181 C191 H1911 109.8 no
C181 C191 H1912 110.3 no
H1911 C191 H1912 111.0 no
C181 C191 H1913 108.8 no
H1911 C191 H1913 108.1 no
H1912 C191 H1913 108.7 no
C181 C201 C211 120.8(4) yes
C181 C201 H2011 120.0 no
C211 C201 H2011 119.2 no
C201 C211 C221 122.4(4) yes
C201 C211 H2111 118.7 no
C221 C211 H2111 118.8 no
C211 C221 C231 115.1(4) yes
C211 C221 C241 117.9(4) yes
C231 C221 C241 126.4(4) yes
C221 C231 H2311 111.3 no
C221 C231 H2312 108.3 no
H2311 C231 H2312 109.1 no
C221 C231 H2313 110.6 no
H2311 C231 H2313 108.5 no
H2312 C231 H2313 109.0 no
C11 C241 C171 116.8(3) yes
C11 C241 C221 121.5(3) yes
C171 C241 C221 119.4(3) yes
C22 C12 C82 117.9(4) yes
C22 C12 C242 125.8(4) yes
C82 C12 C242 115.9(3) yes
C12 C22 C32 122.6(4) yes
C12 C22 C42 117.6(4) yes
C32 C22 C42 119.3(4) yes
C22 C32 H321 110.5 no
C22 C32 H322 109.1 no
H321 C32 H322 107.5 no
C22 C32 H323 110.3 no
H321 C32 H323 109.3 no
H322 C32 H323 110.0 no
C22 C42 C52 121.3(4) yes
C22 C42 H421 118.8 no
C52 C42 H421 119.8 no
C42 C52 C62 120.8(4) yes
C42 C52 H521 119.2 no
C62 C52 H521 120.0 no
C52 C62 C72 118.8(4) yes
C52 C62 C82 117.0(4) yes
C72 C62 C82 123.8(4) yes
C62 C72 H721 110.9 no
C62 C72 H722 109.0 no
H721 C72 H722 108.6 no
C62 C72 H723 111.6 no
H721 C72 H723 109.5 no
H722 C72 H723 107.1 no
C12 C82 C62 119.1(4) yes
C12 C82 C92 115.7(3) yes
C62 C82 C92 124.4(4) yes
C82 C92 C102 121.8(3) yes
C82 C92 C162 116.4(3) yes
C102 C92 C162 119.3(3) yes
C92 C102 C112 126.6(4) yes
C92 C102 C122 117.8(3) yes
C112 C102 C122 115.1(3) yes
C102 C112 H1121 109.5 no
C102 C112 H1122 110.8 no
H1121 C112 H1122 110.5 no
C102 C112 H1123 108.5 no
H1121 C112 H1123 109.0 no
H1122 C112 H1123 108.5 no
C102 C122 C132 122.0(4) yes
C102 C122 H1221 119.2 no
C132 C122 H1221 118.8 no
C122 C132 C142 121.7(4) yes
C122 C132 H1321 120.1 no
C142 C132 H1321 118.2 no
C132 C142 C152 117.6(4) yes
C132 C142 C162 117.9(4) yes
C152 C142 C162 124.2(4) yes
C142 C152 H1521 110.8 no
C142 C152 H1522 111.2 no
H1521 C152 H1522 109.4 no
C142 C152 H1523 109.8 no
H1521 C152 H1523 107.7 no
H1522 C152 H1523 107.8 no
C92 C162 C142 120.4(3) yes
C92 C162 C172 118.2(3) yes
C142 C162 C172 121.2(3) yes
C162 C172 C182 122.0(4) yes
C162 C172 C242 116.6(3) yes
C182 C172 C242 121.2(4) yes
C172 C182 C192 124.9(4) yes
C172 C182 C202 117.9(4) yes
C192 C182 C202 116.8(4) yes
C182 C192 H1921 109.7 no
C182 C192 H1922 107.9 no
H1921 C192 H1922 109.2 no
C182 C192 H1923 111.1 no
H1921 C192 H1923 110.1 no
H1922 C192 H1923 108.8 no
C182 C202 C212 121.1(4) yes
C182 C202 H2021 120.0 no
C212 C202 H2021 118.9 no
C202 C212 C222 122.6(4) yes
C202 C212 H2121 118.7 no
C222 C212 H2121 118.7 no
C212 C222 C232 115.6(4) yes
C212 C222 C242 117.9(4) yes
C232 C222 C242 125.8(4) yes
C222 C232 H2321 109.3 no
C222 C232 H2322 112.0 no
H2321 C232 H2322 109.1 no
C222 C232 H2323 109.5 no
H2321 C232 H2323 108.9 no
H2322 C232 H2323 108.0 no
C12 C242 C172 117.4(3) yes
C12 C242 C222 122.0(4) yes
C172 C242 C222 118.6(4) yes
C23 C13 C83 118.6(4) yes
C23 C13 C243 124.8(4) yes
C83 C13 C243 115.7(3) yes
C13 C23 C33 123.4(4) yes
C13 C23 C43 117.3(4) yes
C33 C23 C43 118.9(4) yes
C23 C33 H331 111.7 no
C23 C33 H332 108.1 no
H331 C33 H332 107.6 no
C23 C33 H333 112.1 no
H331 C33 H333 109.3 no
H332 C33 H333 107.9 no
C23 C43 C53 120.9(4) yes
C23 C43 H431 119.9 no
C53 C43 H431 119.1 no
C43 C53 C63 120.8(4) yes
C43 C53 H531 119.9 no
C63 C53 H531 119.3 no
C53 C63 C73 119.1(4) yes
C53 C63 C83 117.6(4) yes
C73 C63 C83 122.9(4) yes
C63 C73 H731 109.9 no
C63 C73 H732 110.6 no
H731 C73 H732 109.4 no
C63 C73 H733 109.9 no
H731 C73 H733 108.8 no
H732 C73 H733 108.2 no
C13 C83 C63 118.7(4) yes
C13 C83 C93 116.1(3) yes
C63 C83 C93 124.9(4) yes
C83 C93 C103 122.0(3) yes
C83 C93 C163 116.8(3) yes
C103 C93 C163 119.2(4) yes
C93 C103 C113 125.7(4) yes
C93 C103 C123 117.7(4) yes
C113 C103 C123 116.0(4) yes
C103 C113 H1131 108.9 no
C103 C113 H1132 109.8 no
H1131 C113 H1132 109.5 no
C103 C113 H1133 109.5 no
H1131 C113 H1133 109.3 no
H1132 C113 H1133 109.8 no
C103 C123 C133 122.5(4) yes
C103 C123 H1231 118.7 no
C133 C123 H1231 118.8 no
C123 C133 C143 120.8(4) yes
C123 C133 H1331 119.8 no
C143 C133 H1331 119.3 no
C133 C143 C153 116.7(4) yes
C133 C143 C163 118.5(4) yes
C153 C143 C163 124.6(4) yes
C143 C153 H1531 109.6 no
C143 C153 H1532 109.5 no
H1531 C153 H1532 110.3 no
C143 C153 H1533 109.1 no
H1531 C153 H1533 109.6 no
H1532 C153 H1533 108.8 no
C93 C163 C143 120.2(3) yes
C93 C163 C173 117.6(3) yes
C143 C163 C173 121.9(4) yes
C163 C173 C183 120.9(3) yes
C163 C173 C243 117.9(3) yes
C183 C173 C243 120.8(3) yes
C173 C183 C193 125.2(4) yes
C173 C183 C203 118.4(4) yes
C193 C183 C203 116.1(4) yes
C183 C193 H1931 110.1 no
C183 C193 H1932 111.1 no
H1931 C193 H1932 109.8 no
C183 C193 H1933 107.9 no
H1931 C193 H1933 107.9 no
H1932 C193 H1933 110.1 no
C183 C203 C213 120.4(4) yes
C183 C203 H2031 118.8 no
C213 C203 H2031 120.8 no
C203 C213 C223 122.9(4) yes
C203 C213 H2131 118.6 no
C223 C213 H2131 118.4 no
C213 C223 C233 115.2(4) yes
C213 C223 C243 118.1(4) yes
C233 C223 C243 126.2(4) yes
C223 C233 H2331 111.2 no
C223 C233 H2332 110.2 no
H2331 C233 H2332 107.8 no
C223 C233 H2333 109.8 no
H2331 C233 H2333 109.3 no
H2332 C233 H2333 108.5 no
C13 C243 C223 122.1(3) yes
C13 C243 C173 117.3(3) yes
C223 C243 C173 118.4(3) yes

loop_
_geom_bond_atom_site_label_1
_geom_bond_atom_site_label_2
_geom_bond_distance
_geom_bond_publ_flag
C11 C21 1.404(6) yes
C11 C81 1.425(6) yes
C11 C241 1.480(5) yes
C21 C31 1.506(6) yes
C21 C41 1.396(6) yes
C31 H311 0.966 no
C31 H312 0.974 no
C31 H313 0.968 no
C41 C51 1.380(7) yes
C41 H411 0.948 no
C51 C61 1.391(7) yes
C51 H511 0.939 no
C61 C71 1.524(7) yes
C61 C81 1.395(6) yes
C71 H711 0.968 no
C71 H712 0.961 no
C71 H713 0.956 no
C81 C91 1.491(6) yes
C91 C101 1.414(6) yes
C91 C161 1.427(6) yes
C101 C111 1.501(6) yes
C101 C121 1.410(6) yes
C111 H1111 0.969 no
C111 H1112 0.968 no
C111 H1113 0.977 no
C121 C131 1.370(7) yes
C121 H1211 0.938 no
C131 C141 1.380(6) yes
C131 H1311 0.957 no
C141 C151 1.507(6) yes
C141 C161 1.410(6) yes
C151 H1511 0.968 no
C151 H1512 0.974 no
C151 H1513 0.974 no
C161 C171 1.462(5) yes
C171 C181 1.407(5) yes
C171 C241 1.423(5) yes
C181 C191 1.510(6) yes
C181 C201 1.395(6) yes
C191 H1911 0.968 no
C191 H1912 0.978 no
C191 H1913 0.962 no
C201 C211 1.372(6) yes
C201 H2011 0.939 no
C211 C221 1.389(6) yes
C211 H2111 0.939 no
C221 C231 1.512(6) yes
C221 C241 1.414(5) yes
C231 H2311 0.971 no
C231 H2312 0.975 no
C231 H2313 0.970 no
C12 C22 1.410(6) yes
C12 C82 1.421(6) yes
C12 C242 1.475(5) yes
C22 C32 1.510(6) yes
C22 C42 1.393(7) yes
C32 H321 0.958 no
C32 H322 0.950 no
C32 H323 0.961 no
C42 C52 1.372(7) yes
C42 H421 0.933 no
C52 C62 1.410(6) yes
C52 H521 0.932 no
C62 C72 1.500(6) yes
C62 C82 1.405(6) yes
C72 H721 0.961 no
C72 H722 0.962 no
C72 H723 0.962 no
C82 C92 1.491(5) yes
C92 C102 1.414(5) yes
C92 C162 1.425(5) yes
C102 C112 1.519(6) yes
C102 C122 1.397(6) yes
C112 H1121 0.950 no
C112 H1122 0.962 no
C112 H1123 0.960 no
C122 C132 1.366(6) yes
C122 H1221 0.938 no
C132 C142 1.382(6) yes
C132 H1321 0.934 no
C142 C152 1.507(6) yes
C142 C162 1.414(5) yes
C152 H1521 0.971 no
C152 H1522 0.964 no
C152 H1523 0.971 no
C162 C172 1.477(5) yes
C172 C182 1.393(5) yes
C172 C242 1.432(5) yes
C182 C192 1.516(6) yes
C182 C202 1.400(6) yes
C192 H1921 0.961 no
C192 H1922 0.968 no
C192 H1923 0.963 no
C202 C212 1.356(7) yes
C202 H2021 0.936 no
C212 C222 1.399(6) yes
C212 H2121 0.932 no
C222 C232 1.503(6) yes
C222 C242 1.417(6) yes
C232 H2321 0.969 no
C232 H2322 0.963 no
C232 H2323 0.947 no
C13 C23 1.408(6) yes
C13 C83 1.408(6) yes
C13 C243 1.487(5) yes
C23 C33 1.514(7) yes
C23 C43 1.401(6) yes
C33 H331 0.963 no
C33 H332 0.968 no
C33 H333 0.968 no
C43 C53 1.374(7) yes
C43 H431 0.944 no
C53 C63 1.396(6) yes
C53 H531 0.937 no
C63 C73 1.514(6) yes
C63 C83 1.406(6) yes
C73 H731 0.968 no
C73 H732 0.960 no
C73 H733 0.955 no
C83 C93 1.493(5) yes
C93 C103 1.416(5) yes
C93 C163 1.426(5) yes
C103 C113 1.510(6) yes
C103 C123 1.397(6) yes
C113 H1131 0.960 no
C113 H1132 0.970 no
C113 H1133 0.961 no
C123 C133 1.367(6) yes
C123 H1231 0.929 no
C133 C143 1.385(6) yes
C133 H1331 0.941 no
C143 C153 1.508(6) yes
C143 C163 1.412(5) yes
C153 H1531 0.951 no
C153 H1532 0.966 no
C153 H1533 0.969 no
C163 C173 1.476(5) yes
C173 C183 1.409(5) yes
C173 C243 1.419(5) yes
C183 C193 1.512(5) yes
C183 C203 1.394(5) yes
C193 H1931 0.960 no
C193 H1932 0.963 no
C193 H1933 0.968 no
C203 C213 1.358(6) yes
C203 H2031 0.933 no
C213 C223 1.397(6) yes
C213 H2131 0.932 no
C223 C233 1.512(5) yes
C223 C243 1.423(5) yes
C233 H2331 0.960 no
C233 H2332 0.962 no
C233 H2333 0.955 no

loop_
_oxford_twin_element_scale_factors
0.8418(19)
0.1582(19)
